data_4132418
loop_
_publ_author_name
'Qi, Xiaoxu'
'Chen, Chaohuang'
'Hou, Chuanqi'
'Fu, Liang'
'Chen, Pinhong'
'Liu, Guosheng'

_publ_section_title
;
 Enantioselective Pd(II)-Catalyzed Intramolecular Oxidative 6- endo
 Aminoacetoxylation of Unactivated Alkenes.
;
_journal_issue 24
_journal_name_full 'Journal of the American Chemical Society'
_journal_page_first 7415
_journal_page_last 7419
_journal_paper_doi 10.1021/jacs.8b03767
_journal_volume 140
_journal_year 2018
_chemical_absolute_configuration rmad
_chemical_formula_moiety 'C16 H21 N O4 S'
_chemical_formula_sum 'C16 H21 N O4 S'
_chemical_formula_weight 323.40
_space_group_crystal_system orthorhombic
_space_group_IT_number 19
_space_group_name_Hall 'P 2ac 2ab'
_space_group_name_H-M_alt 'P 21 21 21'
_atom_sites_solution_hydrogens geom
_audit_creation_date 2017-09-20
_audit_creation_method
;
Olex2 1.2
(compiled 2017.08.10 svn.r3458 for OlexSys, GUI svn.r5381)
;
_cell_angle_alpha 90
_cell_angle_beta 90
_cell_angle_gamma 90
_cell_formula_units_Z 4
_cell_length_a 8.385(2)
_cell_length_b 12.444(3)
_cell_length_c 16.636(4)
_cell_measurement_reflns_used 8589
_cell_measurement_temperature 296
_cell_measurement_theta_max 30.337
_cell_measurement_theta_min 2.449
_cell_volume 1735.8(7)
_computing_cell_refinement 'SAINT v7.68A (Bruker, 2009)'
_computing_data_reduction 'SAINT v7.68A (Bruker, 2009)'
_computing_molecular_graphics 'Olex2 (Dolomanov et al., 2009)'
_computing_publication_material 'Olex2 (Dolomanov et al., 2009)'
_computing_structure_refinement 'ShelXL (Sheldrick, 2015)'
_computing_structure_solution 'SHELXS-97 (Sheldrick, 2008)'
_diffrn_ambient_temperature 296
_diffrn_measured_fraction_theta_full 0.996
_diffrn_measured_fraction_theta_max 0.997
_diffrn_measurement_device_type 'Bruker APEX-II CCD'
_diffrn_measurement_method '\f and \w scans'
_diffrn_radiation_monochromator graphite
_diffrn_radiation_type MoK\a
_diffrn_radiation_wavelength 0.71073
_diffrn_reflns_av_R_equivalents 0.0195
_diffrn_reflns_av_unetI/netI 0.0192
_diffrn_reflns_Laue_measured_fraction_full 0.996
_diffrn_reflns_Laue_measured_fraction_max 0.997
_diffrn_reflns_limit_h_max 11
_diffrn_reflns_limit_h_min -10
_diffrn_reflns_limit_k_max 17
_diffrn_reflns_limit_k_min -17
_diffrn_reflns_limit_l_max 23
_diffrn_reflns_limit_l_min -23
_diffrn_reflns_number 17459
_diffrn_reflns_point_group_measured_fraction_full 0.997
_diffrn_reflns_point_group_measured_fraction_max 0.997
_diffrn_reflns_theta_full 25.242
_diffrn_reflns_theta_max 30.487
_diffrn_reflns_theta_min 2.044
_diffrn_standards_number 0
_exptl_absorpt_coefficient_mu 0.202
_exptl_absorpt_correction_T_max 0.9610
_exptl_absorpt_correction_T_min 0.9361
_exptl_absorpt_correction_type none
_exptl_crystal_colour colourless
_exptl_crystal_density_diffrn 1.237
_exptl_crystal_density_method 'not measured'
_exptl_crystal_description block
_exptl_crystal_F_000 688
_exptl_crystal_size_max 0.25
_exptl_crystal_size_mid 0.2
_exptl_crystal_size_min 0.15
_refine_diff_density_max 0.412
_refine_diff_density_min -0.379
_refine_diff_density_rms 0.079
_refine_ls_abs_structure_details
;
 Flack x determined using 1823 quotients [(I+)-(I-)]/[(I+)+(I-)]
 (Parsons, Flack and Wagner, Acta Cryst. B69 (2013) 249-259).
;
_refine_ls_abs_structure_Flack 0.015(14)
_refine_ls_extinction_method none
_refine_ls_goodness_of_fit_ref 1.086
_refine_ls_hydrogen_treatment constr
_refine_ls_matrix_type full
_refine_ls_number_parameters 203
_refine_ls_number_reflns 5269
_refine_ls_number_restraints 0
_refine_ls_restrained_S_all 1.086
_refine_ls_R_factor_all 0.0509
_refine_ls_R_factor_gt 0.0427
_refine_ls_shift/su_max 0.006
_refine_ls_shift/su_mean 0.000
_refine_ls_structure_factor_coef Fsqd
_refine_ls_weighting_details 'w=1/[\s^2^(Fo^2^)+(0.0790P)^2^+0.0724P] where P=(Fo^2^+2Fc^2^)/3'
_refine_ls_weighting_scheme calc
_refine_ls_wR_factor_gt 0.1151
_refine_ls_wR_factor_ref 0.1234
_reflns_Friedel_coverage 0.769
_reflns_Friedel_fraction_full 0.998
_reflns_Friedel_fraction_max 0.997
_reflns_number_gt 4631
_reflns_number_total 5269
_reflns_threshold_expression 'I > 2\s(I)'
_cod_data_source_file ja8b03767_si_004.cif
_cod_data_source_block mo_dm17417_0m
_cod_original_cell_volume 1735.9(7)
_cod_database_code 4132418
_shelx_shelxl_version_number 2017/1
_shelx_space_group_comment
;
The symmetry employed for this shelxl refinement is uniquely defined
by the following loop, which should always be used as a source of
symmetry information in preference to the above space-group names.
They are only intended as comments.
;
_shelx_estimated_absorpt_t_max 0.970
_shelx_estimated_absorpt_t_min 0.951
_olex2_refinement_description
;
1. Fixed Uiso
 At 1.2 times of:
  All C(H) groups, All C(H,H) groups
 At 1.5 times of:
  All C(H,H,H) groups
2.a Ternary CH refined with riding coordinates:
 C2(H2)
2.b Secondary CH2 refined with riding coordinates:
 C1(H1A,H1B), C3(H3A,H3B), C5(H5A,H5B)
2.c Aromatic/amide H refined with riding coordinates:
 C14(H14), C15(H15)
2.d Idealised Me refined as rotating group:
 C6(H6A,H6B,H6C), C7(H7A,H7B,H7C), C9(H9A,H9B,H9C), C16(H16A,H16B,H16C)
;
_olex2_submission_special_instructions 'No special instructions were received'

loop_
_space_group_symop_operation_xyz
'x, y, z'
'x+1/2, -y+1/2, -z'
'-x, y+1/2, -z+1/2'
'-x+1/2, -y, z+1/2'

loop_
_atom_site_label
_atom_site_type_symbol
_atom_site_fract_x
_atom_site_fract_y
_atom_site_fract_z
_atom_site_U_iso_or_equiv
_atom_site_adp_type
_atom_site_occupancy
_atom_site_site_symmetry_order
_atom_site_calc_flag
_atom_site_refinement_flags_posn
S1 S -0.04087(6) -0.93261(4) -0.20662(3) 0.04418(14) Uani 1 1 d .
O1 O -0.4143(2) -0.86544(16) -0.43804(9) 0.0588(4) Uani 1 1 d .
O2 O -0.1974(3) -0.89797(16) -0.51339(11) 0.0642(5) Uani 1 1 d .
O3 O 0.0762(2) -0.89726(17) -0.26395(11) 0.0591(4) Uani 1 1 d .
O4 O -0.0089(2) -1.02464(15) -0.15712(11) 0.0589(4) Uani 1 1 d .
N1 N -0.2036(2) -0.96060(14) -0.25742(10) 0.0413(4) Uani 1 1 d .
C1 C -0.2476(3) -0.88508(18) -0.32134(12) 0.0464(5) Uani 1 1 d .
H1A H -0.153029 -0.861108 -0.349690 0.056 Uiso 1 1 calc R
H1B H -0.300306 -0.822725 -0.298550 0.056 Uiso 1 1 calc R
C2 C -0.3597(3) -0.94305(19) -0.37897(11) 0.0452(4) Uani 1 1 d .
H2 H -0.303278 -1.002007 -0.405741 0.054 Uiso 1 1 calc R
C3 C -0.5060(3) -0.9860(2) -0.33543(14) 0.0527(5) Uani 1 1 d .
H3A H -0.570933 -1.026539 -0.372946 0.063 Uiso 1 1 calc R
H3B H -0.569157 -0.926084 -0.316002 0.063 Uiso 1 1 calc R
C4 C -0.4608(2) -1.05836(18) -0.26435(12) 0.0445(4) Uani 1 1 d .
C5 C -0.3426(2) -0.99792(17) -0.21058(12) 0.0428(4) Uani 1 1 d .
H5A H -0.395485 -0.936650 -0.186306 0.051 Uiso 1 1 calc R
H5B H -0.306796 -1.044949 -0.167730 0.051 Uiso 1 1 calc R
C6 C -0.3889(4) -1.1645(2) -0.29217(18) 0.0610(6) Uani 1 1 d .
H6A H -0.362123 -1.207456 -0.246188 0.091 Uiso 1 1 calc GR
H6B H -0.294300 -1.150571 -0.323003 0.091 Uiso 1 1 calc GR
H6C H -0.464786 -1.202224 -0.324846 0.091 Uiso 1 1 calc GR
C7 C -0.6104(3) -1.0815(3) -0.21362(16) 0.0611(6) Uani 1 1 d .
H7A H -0.660010 -1.014838 -0.198713 0.092 Uiso 1 1 calc GR
H7B H -0.580544 -1.120163 -0.166027 0.092 Uiso 1 1 calc GR
H7C H -0.684038 -1.123777 -0.244458 0.092 Uiso 1 1 calc GR
C8 C -0.3171(4) -0.84822(19) -0.50213(13) 0.0549(5) Uani 1 1 d .
C9 C -0.3837(6) -0.7625(3) -0.55512(18) 0.0870(12) Uani 1 1 d .
H9A H -0.463576 -0.792815 -0.589648 0.131 Uiso 1 1 calc GR
H9B H -0.299638 -0.732337 -0.587188 0.131 Uiso 1 1 calc GR
H9C H -0.430550 -0.707127 -0.522608 0.131 Uiso 1 1 calc GR
C10 C -0.0853(2) -0.82352(17) -0.14243(11) 0.0404(4) Uani 1 1 d .
C11 C -0.0470(3) -0.71947(18) -0.16539(12) 0.0459(4) Uani 1 1 d .
C12 C -0.0807(3) -0.6349(2) -0.11385(14) 0.0524(5) Uani 1 1 d .
C13 C -0.1537(3) -0.6526(2) -0.04004(13) 0.0529(5) Uani 1 1 d .
C14 C -0.1964(4) -0.7566(2) -0.01959(13) 0.0627(7) Uani 1 1 d .
H14 H -0.249245 -0.768941 0.028666 0.075 Uiso 1 1 calc R
C15 C -0.1621(4) -0.8421(2) -0.06931(13) 0.0565(6) Uani 1 1 d .
H15 H -0.189825 -0.911588 -0.054260 0.068 Uiso 1 1 calc R
C16 C -0.1868(5) -0.5597(3) 0.01636(19) 0.0817(9) Uani 1 1 d .
H16A H -0.288401 -0.528535 0.003500 0.123 Uiso 1 1 calc GR
H16B H -0.104872 -0.506423 0.010549 0.123 Uiso 1 1 calc GR
H16C H -0.188273 -0.585322 0.070794 0.123 Uiso 1 1 calc GR

loop_
_atom_site_aniso_label
_atom_site_aniso_U_11
_atom_site_aniso_U_22
_atom_site_aniso_U_33
_atom_site_aniso_U_23
_atom_site_aniso_U_13
_atom_site_aniso_U_12
S1 0.0377(2) 0.0489(3) 0.0459(2) -0.0026(2) -0.00346(19) 0.0002(2)
O1 0.0688(11) 0.0660(10) 0.0417(7) 0.0070(7) -0.0049(8) 0.0180(9)
O2 0.0744(12) 0.0673(11) 0.0510(9) 0.0016(8) 0.0034(9) 0.0057(10)
O3 0.0427(8) 0.0713(11) 0.0633(9) -0.0090(9) 0.0116(7) -0.0035(7)
O4 0.0545(10) 0.0540(9) 0.0681(10) 0.0050(8) -0.0150(8) 0.0066(8)
N1 0.0403(8) 0.0473(9) 0.0365(7) -0.0007(6) -0.0035(6) -0.0034(7)
C1 0.0535(12) 0.0452(10) 0.0406(9) 0.0012(8) -0.0036(9) -0.0014(9)
C2 0.0502(11) 0.0489(10) 0.0365(8) 0.0009(8) -0.0051(7) 0.0051(9)
C3 0.0449(12) 0.0652(14) 0.0481(11) -0.0024(10) -0.0102(9) -0.0005(10)
C4 0.0387(9) 0.0508(10) 0.0440(9) -0.0042(8) -0.0024(7) -0.0019(9)
C5 0.0411(9) 0.0515(10) 0.0357(8) -0.0017(8) -0.0003(8) -0.0034(8)
C6 0.0656(15) 0.0486(12) 0.0687(14) -0.0104(11) 0.0016(13) -0.0021(11)
C7 0.0429(11) 0.0776(16) 0.0627(13) -0.0008(13) 0.0013(10) -0.0102(11)
C8 0.0767(16) 0.0498(11) 0.0383(10) -0.0008(9) -0.0062(10) 0.0030(11)
C9 0.142(4) 0.0662(16) 0.0528(14) 0.0129(13) -0.0033(18) 0.025(2)
C10 0.0403(9) 0.0457(9) 0.0351(8) 0.0013(7) -0.0047(7) -0.0052(8)
C11 0.0440(10) 0.0502(11) 0.0436(9) 0.0051(8) -0.0009(8) -0.0091(9)
C12 0.0574(13) 0.0490(11) 0.0508(11) 0.0034(9) -0.0018(10) -0.0085(10)
C13 0.0562(13) 0.0574(13) 0.0450(10) -0.0079(9) -0.0042(9) -0.0042(11)
C14 0.0854(19) 0.0686(15) 0.0340(10) 0.0034(10) 0.0070(11) -0.0130(14)
C15 0.0795(17) 0.0505(12) 0.0395(10) 0.0065(9) 0.0036(11) -0.0140(12)
C16 0.103(3) 0.0716(17) 0.0703(16) -0.0250(15) 0.0000(18) -0.0035(19)

loop_
_atom_type_symbol
_atom_type_description
_atom_type_scat_dispersion_real
_atom_type_scat_dispersion_imag
_atom_type_scat_source
C C 0.0033 0.0016 'International Tables Vol C Tables 4.2.6.8 and 6.1.1.4'
H H 0.0000 0.0000 'International Tables Vol C Tables 4.2.6.8 and 6.1.1.4'
N N 0.0061 0.0033 'International Tables Vol C Tables 4.2.6.8 and 6.1.1.4'
O O 0.0106 0.0060 'International Tables Vol C Tables 4.2.6.8 and 6.1.1.4'
S S 0.1246 0.1234 'International Tables Vol C Tables 4.2.6.8 and 6.1.1.4'

loop_
_geom_angle_atom_site_label_1
_geom_angle_atom_site_label_2
_geom_angle_atom_site_label_3
_geom_angle
O3 S1 N1 106.90(10)
O3 S1 C10 108.05(11)
O4 S1 O3 119.83(12)
O4 S1 N1 106.32(10)
O4 S1 C10 107.79(10)
N1 S1 C10 107.37(9)
C8 O1 C2 116.53(19)
C1 N1 S1 116.51(14)
C1 N1 C5 112.68(17)
C5 N1 S1 116.80(12)
N1 C1 H1A 110.1
N1 C1 H1B 110.1
N1 C1 C2 107.94(17)
H1A C1 H1B 108.4
C2 C1 H1A 110.1
C2 C1 H1B 110.1
O1 C2 C1 107.78(19)
O1 C2 H2 110.0
O1 C2 C3 107.56(18)
C1 C2 H2 110.0
C3 C2 C1 111.33(17)
C3 C2 H2 110.0
C2 C3 H3A 109.2
C2 C3 H3B 109.2
C2 C3 C4 111.99(18)
H3A C3 H3B 107.9
C4 C3 H3A 109.2
C4 C3 H3B 109.2
C3 C4 C7 109.36(19)
C5 C4 C3 108.75(18)
C5 C4 C7 107.38(17)
C6 C4 C3 111.86(19)
C6 C4 C5 110.26(19)
C6 C4 C7 109.1(2)
N1 C5 C4 110.90(15)
N1 C5 H5A 109.5
N1 C5 H5B 109.5
C4 C5 H5A 109.5
C4 C5 H5B 109.5
H5A C5 H5B 108.0
C4 C6 H6A 109.5
C4 C6 H6B 109.5
C4 C6 H6C 109.5
H6A C6 H6B 109.5
H6A C6 H6C 109.5
H6B C6 H6C 109.5
C4 C7 H7A 109.5
C4 C7 H7B 109.5
C4 C7 H7C 109.5
H7A C7 H7B 109.5
H7A C7 H7C 109.5
H7B C7 H7C 109.5
O1 C8 C9 110.6(3)
O2 C8 O1 123.1(2)
O2 C8 C9 126.3(3)
C8 C9 H9A 109.5
C8 C9 H9B 109.5
C8 C9 H9C 109.5
H9A C9 H9B 109.5
H9A C9 H9C 109.5
H9B C9 H9C 109.5
C11 C10 S1 120.10(15)
C11 C10 C15 120.1(2)
C15 C10 S1 119.80(17)
C12 C11 C10 119.38(19)
C11 C12 C13 121.0(2)
C12 C13 C16 120.5(2)
C14 C13 C12 118.6(2)
C14 C13 C16 120.9(2)
C13 C14 H14 119.3
C15 C14 C13 121.3(2)
C15 C14 H14 119.3
C10 C15 H15 120.3
C14 C15 C10 119.4(2)
C14 C15 H15 120.3
C13 C16 H16A 109.5
C13 C16 H16B 109.5
C13 C16 H16C 109.5
H16A C16 H16B 109.5
H16A C16 H16C 109.5
H16B C16 H16C 109.5

loop_
_geom_bond_atom_site_label_1
_geom_bond_atom_site_label_2
_geom_bond_distance
S1 O3 1.4372(18)
S1 O4 1.4357(18)
S1 N1 1.6425(17)
S1 C10 1.767(2)
O1 C2 1.452(3)
O1 C8 1.359(3)
O2 C8 1.194(3)
N1 C1 1.466(3)
N1 C5 1.477(3)
C1 H1A 0.9700
C1 H1B 0.9700
C1 C2 1.524(3)
C2 H2 0.9800
C2 C3 1.521(3)
C3 H3A 0.9700
C3 H3B 0.9700
C3 C4 1.534(3)
C4 C5 1.533(3)
C4 C6 1.524(3)
C4 C7 1.539(3)
C5 H5A 0.9700
C5 H5B 0.9700
C6 H6A 0.9600
C6 H6B 0.9600
C6 H6C 0.9600
C7 H7A 0.9600
C7 H7B 0.9600
C7 H7C 0.9600
C8 C9 1.492(4)
C9 H9A 0.9600
C9 H9B 0.9600
C9 H9C 0.9600
C10 C11 1.388(3)
C10 C15 1.395(3)
C11 C12 1.387(3)
C12 C13 1.389(3)
C13 C14 1.385(4)
C13 C16 1.515(4)
C14 H14 0.9300
C14 C15 1.378(4)
C15 H15 0.9300
C16 H16A 0.9600
C16 H16B 0.9600
C16 H16C 0.9600
